data_7250002
loop_
_publ_author_name
'Mou, Wen-Long'
'Fan, Si-Jie'
'Wang, Ying-Long'
'Wang, Guo'
'Hu, Fu-Zhen'
'Guo, Gui-Xiong'
'Han, Hong-Liang'
'Xin, Xiu-Lan'
'Liu, Jian-Ming'
'Yang, Yu-Ping'
'Li, Zhong-Feng'
'Jin, Qiong-Hua'

_publ_section_title
;
 Synthesis, characterization, and green to orange luminescence properties
 of copper(i) complexes with 3-bdppmapy ligand-containing phenanthroline
 and its derivatives
;
_journal_issue 14
_journal_name_full CrystEngComm
_journal_page_first 2086
_journal_page_last 2100
_journal_paper_doi 10.1039/D4CE01324G
_journal_volume 27
_journal_year 2025
_chemical_formula_moiety 'C43 H36 Cu N4 P2, B F4, C H4 O'
_chemical_formula_sum 'C44 H40 B Cu F4 N4 O P2'
_chemical_formula_weight 853.09
_space_group_crystal_system triclinic
_space_group_IT_number 2
_space_group_name_Hall '-P 1'
_space_group_name_H-M_alt 'P -1'
_atom_sites_solution_hydrogens geom
_atom_sites_solution_primary dual
_audit_creation_date 2024-09-03
_audit_creation_method
;
Olex2 1.5-alpha
(compiled 2024.02.16 svn.r378c4104 for OlexSys, GUI svn.r6928)
;
_audit_update_record
;
2024-10-21 deposited with the CCDC.	2025-02-18 downloaded from the CCDC.
;
_cell_angle_alpha 88.076(3)
_cell_angle_beta 75.092(4)
_cell_angle_gamma 86.990(3)
_cell_formula_units_Z 2
_cell_length_a 11.2755(5)
_cell_length_b 12.5603(5)
_cell_length_c 14.1747(6)
_cell_measurement_reflns_used 4736
_cell_measurement_temperature 114.90(10)
_cell_measurement_theta_max 27.9320
_cell_measurement_theta_min 3.3400
_cell_volume 1936.81(15)
_computing_cell_refinement
;
CrysAlisPro, Agilent Technologies,
Version 1.171.37.35 (release 13-08-2014 CrysAlis171 .NET)
(compiled Aug 13 2014,18:06:01)
;
_computing_data_collection
;
CrysAlisPro, Agilent Technologies,
Version 1.171.37.35 (release 13-08-2014 CrysAlis171 .NET)
(compiled Aug 13 2014,18:06:01)
;
_computing_data_reduction
;
CrysAlisPro, Agilent Technologies,
Version 1.171.37.35 (release 13-08-2014 CrysAlis171 .NET)
(compiled Aug 13 2014,18:06:01)
;
_computing_molecular_graphics 'Olex2 1.5-alpha (Dolomanov et al., 2009)'
_computing_publication_material 'Olex2 1.5-alpha (Dolomanov et al., 2009)'
_computing_structure_refinement 'SHELXL 2018/3 (Sheldrick, 2015)'
_computing_structure_solution 'SHELXT 2014/5 (Sheldrick, 2014)'
_diffrn_ambient_environment N~2~
_diffrn_ambient_temperature 114.90(10)
_diffrn_detector 'CCD plate'
_diffrn_detector_area_resol_mean 16.0971
_diffrn_detector_type Eos
_diffrn_measured_fraction_theta_full 0.998
_diffrn_measured_fraction_theta_max 0.998
_diffrn_measurement_details
;
#__ type_ start__ end____ width___ exp.time_
  1 omega  -42.00   12.00   1.0000    2.0000
omega____ theta____ kappa____ phi______ frames
    -       16.2414  -57.0000  -30.0000 54

#__ type_ start__ end____ width___ exp.time_
  2 omega  -13.00   43.00   1.0000    2.0000
omega____ theta____ kappa____ phi______ frames
    -       16.2414  -77.0000   30.0000 56

#__ type_ start__ end____ width___ exp.time_
  3 omega  -24.00   17.00   1.0000    2.0000
omega____ theta____ kappa____ phi______ frames
    -      -11.0070  -99.0000  -90.0000 41

#__ type_ start__ end____ width___ exp.time_
  4 omega  -53.00   35.00   1.0000    2.0000
omega____ theta____ kappa____ phi______ frames
    -       16.2414  -37.0000 -180.0000 88

#__ type_ start__ end____ width___ exp.time_
  5 omega   35.00   88.00   1.0000    2.0000
omega____ theta____ kappa____ phi______ frames
    -       16.2414  178.0000   30.0000 53

#__ type_ start__ end____ width___ exp.time_
  6 omega    0.00   76.00   1.0000    2.0000
omega____ theta____ kappa____ phi______ frames
    -       16.2414   57.0000  150.0000 76
;
_diffrn_measurement_device 'four-circle diffractometer'
_diffrn_measurement_device_type 'XtaLAB AFC12 (RINC): Kappa dual home/near'
_diffrn_measurement_method '\w scans'
_diffrn_orient_matrix_UB_11 0.0335424000
_diffrn_orient_matrix_UB_12 -0.0347998000
_diffrn_orient_matrix_UB_13 -0.0368387000
_diffrn_orient_matrix_UB_21 -0.0452553000
_diffrn_orient_matrix_UB_22 0.0094537000
_diffrn_orient_matrix_UB_23 -0.0263781000
_diffrn_orient_matrix_UB_31 0.0327621000
_diffrn_orient_matrix_UB_32 0.0435755000
_diffrn_orient_matrix_UB_33 -0.0250948000
_diffrn_radiation_monochromator graphite
_diffrn_radiation_probe x-ray
_diffrn_radiation_type 'Mo K\a'
_diffrn_radiation_wavelength 0.71073
_diffrn_reflns_av_R_equivalents 0.0346
_diffrn_reflns_av_unetI/netI 0.0575
_diffrn_reflns_Laue_measured_fraction_full 0.998
_diffrn_reflns_Laue_measured_fraction_max 0.998
_diffrn_reflns_limit_h_max 13
_diffrn_reflns_limit_h_min -13
_diffrn_reflns_limit_k_max 14
_diffrn_reflns_limit_k_min -14
_diffrn_reflns_limit_l_max 16
_diffrn_reflns_limit_l_min -16
_diffrn_reflns_number 13578
_diffrn_reflns_point_group_measured_fraction_full 0.998
_diffrn_reflns_point_group_measured_fraction_max 0.998
_diffrn_reflns_theta_full 25.000
_diffrn_reflns_theta_max 25.000
_diffrn_reflns_theta_min 3.249
_diffrn_source 'Enhance (Mo) X-ray Source'
_exptl_absorpt_coefficient_mu 0.708
_exptl_absorpt_correction_T_max 1.00000
_exptl_absorpt_correction_T_min 0.94686
_exptl_absorpt_correction_type multi-scan
_exptl_absorpt_process_details
;
CrysAlisPro, Agilent Technologies,
Version 1.171.37.35 (release 13-08-2014 CrysAlis171 .NET)
(compiled Aug 13 2014,18:06:01)
Empirical absorption correction using spherical harmonics,
 implemented in SCALE3 ABSPACK scaling algorithm.
;
_exptl_crystal_colour 'clear light yellow'
_exptl_crystal_colour_lustre clear
_exptl_crystal_colour_modifier light
_exptl_crystal_colour_primary yellow
_exptl_crystal_density_diffrn 1.463
_exptl_crystal_density_method 'not measured'
_exptl_crystal_description block
_exptl_crystal_F_000 880
_exptl_crystal_size_max 0.45
_exptl_crystal_size_mid 0.35
_exptl_crystal_size_min 0.33
_refine_diff_density_max 0.400
_refine_diff_density_min -0.453
_refine_diff_density_rms 0.068
_refine_ls_extinction_method none
_refine_ls_goodness_of_fit_ref 1.075
_refine_ls_hydrogen_treatment constr
_refine_ls_matrix_type full
_refine_ls_number_parameters 516
_refine_ls_number_reflns 6796
_refine_ls_number_restraints 0
_refine_ls_restrained_S_all 1.075
_refine_ls_R_factor_all 0.0511
_refine_ls_R_factor_gt 0.0411
_refine_ls_shift/su_max 0.001
_refine_ls_shift/su_mean 0.000
_refine_ls_structure_factor_coef Fsqd
_refine_ls_weighting_details 'w=1/[\s^2^(Fo^2^)+(0.0440P)^2^+0.1688P] where P=(Fo^2^+2Fc^2^)/3'
_refine_ls_weighting_scheme calc
_refine_ls_wR_factor_gt 0.0952
_refine_ls_wR_factor_ref 0.1016
_reflns_Friedel_coverage 0.000
_reflns_number_gt 5730
_reflns_number_total 6796
_reflns_threshold_expression 'I > 2\s(I)'
_cod_data_source_file d4ce01324g2.cif
_cod_data_source_block exp_7795
_cod_depositor_comments 'Adding full bibliography for 7250002--7250009.cif.'
_cod_database_code 7250002
_shelx_shelxl_version_number 2018/3
_shelx_space_group_comment
;
The symmetry employed for this shelxl refinement is uniquely defined
by the following loop, which should always be used as a source of
symmetry information in preference to the above space-group names.
They are only intended as comments.
;
_shelx_estimated_absorpt_t_max 0.800
_shelx_estimated_absorpt_t_min 0.741
_reflns_odcompleteness_completeness 99.75
_reflns_odcompleteness_iscentric 1
_reflns_odcompleteness_theta 25.07
_olex2_refinement_description
;
1. Fixed Uiso
 At 1.2 times of:
  All C(H) groups, All C(H,H) groups
 At 1.5 times of:
  All C(H,H,H) groups, All O(H) groups
2.a Secondary CH2 refined with riding coordinates:
 C44(H44A,H44B), C43(H43A,H43B)
2.b Aromatic/amide H refined with riding coordinates:
 C32(H32), C30(H30), C14(H14), C18(H18), C26(H26), C36(H36), C5(H5), C37(H37),
 C1(H1), C17(H17), C6(H6), C33(H33), C10(H10), C29(H29), C39(H39), C15(H15),
 C24(H24), C40(H40), C16(H16), C41(H41), C28(H28), C27(H27), C20(H20), C9(H9),
 C8(H8), C34(H34), C3(H3), C35(H35), C2(H2), C21(H21), C22(H22), C23(H23)
2.c Idealised Me refined as rotating group:
 C42(H42A,H42B,H42C)
2.d Idealised tetrahedral OH refined as rotating group:
 O1(H1A)
;
_olex2_submission_special_instructions 'No special instructions were received'

loop_
_space_group_symop_operation_xyz
'x, y, z'
'-x, -y, -z'

loop_
_atom_site_label
_atom_site_type_symbol
_atom_site_fract_x
_atom_site_fract_y
_atom_site_fract_z
_atom_site_U_iso_or_equiv
_atom_site_adp_type
_atom_site_occupancy
_atom_site_site_symmetry_order
_atom_site_calc_flag
_atom_site_refinement_flags_posn
_atom_site_refinement_flags_adp
_atom_site_refinement_flags_occupancy
_atom_site_disorder_assembly
_atom_site_disorder_group
Cu1 Cu 0.81267(3) 0.72825(2) 0.19082(2) 0.01657(11) Uani 1 1 d . . . . .
P1 P 0.73043(6) 0.65154(5) 0.33656(5) 0.01547(16) Uani 1 1 d . . . . .
P2 P 0.76233(6) 0.90302(5) 0.20745(5) 0.01721(16) Uani 1 1 d . . . . .
F2 F 0.40120(13) 0.76726(13) 0.24037(12) 0.0317(4) Uani 1 1 d . . . . .
F1 F 0.30524(14) 0.67437(13) 0.37545(11) 0.0331(4) Uani 1 1 d . . . . .
F4 F 0.19293(13) 0.77101(13) 0.28694(12) 0.0331(4) Uani 1 1 d . . . . .
F3 F 0.30034(18) 0.61985(14) 0.22544(14) 0.0491(5) Uani 1 1 d . . . . .
N4 N 0.97569(18) 0.69583(16) 0.09004(15) 0.0178(5) Uani 1 1 d . . . . .
N2 N 0.62227(18) 0.85361(16) 0.39041(15) 0.0175(5) Uani 1 1 d . . . . .
N3 N 0.74402(18) 0.67091(16) 0.08111(15) 0.0186(5) Uani 1 1 d . . . . .
N1 N 0.6670(2) 0.89555(18) 0.63443(17) 0.0283(6) Uani 1 1 d . . . . .
C31 C 0.8625(2) 0.9865(2) 0.25241(19) 0.0179(6) Uani 1 1 d . . . . .
C13 C 0.6620(2) 0.52157(19) 0.33679(18) 0.0167(6) Uani 1 1 d . . . . .
C11 C 0.8344(2) 0.63538(19) 0.00506(19) 0.0189(6) Uani 1 1 d . . . . .
C32 C 0.9315(2) 0.9383(2) 0.31204(19) 0.0215(6) Uani 1 1 d . . . . .
H32 H 0.928819 0.863482 0.324243 0.026 Uiso 1 1 calc R U . . .
C25 C 0.8150(2) 0.63325(19) 0.43001(19) 0.0177(6) Uani 1 1 d . . . . .
C44 C 0.6137(2) 0.9124(2) 0.30189(18) 0.0180(6) Uani 1 1 d . . . . .
H44A H 0.590747 0.988201 0.317370 0.022 Uiso 1 1 calc R U . . .
H44B H 0.548601 0.883108 0.276246 0.022 Uiso 1 1 calc R U . . .
C38 C 0.6444(2) 0.9054(2) 0.46879(19) 0.0173(6) Uani 1 1 d . . . . .
C12 C 0.9590(2) 0.65104(19) 0.00811(19) 0.0187(6) Uani 1 1 d . . . . .
C30 C 0.9375(2) 0.66143(19) 0.40886(19) 0.0187(6) Uani 1 1 d . . . . .
H30 H 0.977780 0.684852 0.344740 0.022 Uiso 1 1 calc R U . . .
C43 C 0.5944(2) 0.74092(19) 0.39543(18) 0.0161(5) Uani 1 1 d . . . . .
H43A H 0.527772 0.731744 0.362949 0.019 Uiso 1 1 calc R U . . .
H43B H 0.563968 0.718731 0.464793 0.019 Uiso 1 1 calc R U . . .
C7 C 0.8123(3) 0.5850(2) -0.0762(2) 0.0258(6) Uani 1 1 d . . . . .
C14 C 0.7116(2) 0.4287(2) 0.37016(19) 0.0231(6) Uani 1 1 d . . . . .
H14 H 0.774831 0.432956 0.402934 0.028 Uiso 1 1 calc R U . . .
C18 C 0.5670(2) 0.5135(2) 0.29042(19) 0.0213(6) Uani 1 1 d . . . . .
H18 H 0.530619 0.576137 0.268148 0.026 Uiso 1 1 calc R U . . .
C4 C 1.0565(2) 0.6190(2) -0.0711(2) 0.0244(6) Uani 1 1 d . . . . .
C26 C 0.7589(2) 0.5948(2) 0.52399(19) 0.0217(6) Uani 1 1 d . . . . .
H26 H 0.676603 0.573006 0.538458 0.026 Uiso 1 1 calc R U . . .
C36 C 0.8702(2) 1.0966(2) 0.2329(2) 0.0250(6) Uani 1 1 d . . . . .
H36 H 0.824788 1.130871 0.191693 0.030 Uiso 1 1 calc R U . . .
C5 C 1.0300(3) 0.5672(2) -0.1513(2) 0.0320(7) Uani 1 1 d . . . . .
H5 H 1.095690 0.544349 -0.204418 0.038 Uiso 1 1 calc R U . . .
C37 C 0.6490(2) 0.8510(2) 0.5554(2) 0.0238(6) Uani 1 1 d . . . . .
H37 H 0.638319 0.776363 0.558374 0.029 Uiso 1 1 calc R U . . .
C19 C 0.7337(2) 0.9768(2) 0.10223(19) 0.0215(6) Uani 1 1 d . . . . .
C1 C 1.0911(2) 0.7114(2) 0.0929(2) 0.0259(6) Uani 1 1 d . . . . .
H1 H 1.104717 0.742228 0.149240 0.031 Uiso 1 1 calc R U . . .
C17 C 0.5261(2) 0.4141(2) 0.2771(2) 0.0274(7) Uani 1 1 d . . . . .
H17 H 0.461253 0.409053 0.246074 0.033 Uiso 1 1 calc R U . . .
C6 C 0.9130(3) 0.5501(2) -0.1529(2) 0.0309(7) Uani 1 1 d . . . . .
H6 H 0.898177 0.514176 -0.206347 0.037 Uiso 1 1 calc R U . . .
C33 C 1.0039(2) 0.9977(2) 0.3537(2) 0.0261(6) Uani 1 1 d . . . . .
H33 H 1.049016 0.963929 0.395355 0.031 Uiso 1 1 calc R U . . .
C10 C 0.6280(2) 0.6606(2) 0.0769(2) 0.0266(7) Uani 1 1 d . . . . .
H10 H 0.563326 0.688512 0.128284 0.032 Uiso 1 1 calc R U . . .
C29 C 1.0002(2) 0.6553(2) 0.4810(2) 0.0232(6) Uani 1 1 d . . . . .
H29 H 1.083109 0.675447 0.466644 0.028 Uiso 1 1 calc R U . . .
C39 C 0.6644(2) 1.0149(2) 0.4665(2) 0.0221(6) Uani 1 1 d . . . . .
H39 H 0.664017 1.056616 0.409422 0.027 Uiso 1 1 calc R U . . .
C15 C 0.6700(3) 0.3293(2) 0.3563(2) 0.0286(7) Uani 1 1 d . . . . .
H15 H 0.704538 0.266422 0.379746 0.034 Uiso 1 1 calc R U . . .
C24 C 0.8271(3) 0.9711(2) 0.0163(2) 0.0324(7) Uani 1 1 d . . . . .
H24 H 0.900670 0.930146 0.015201 0.039 Uiso 1 1 calc R U . . .
C40 C 0.6845(2) 1.0619(2) 0.5476(2) 0.0251(6) Uani 1 1 d . . . . .
H40 H 0.697831 1.136088 0.546464 0.030 Uiso 1 1 calc R U . . .
C16 C 0.5788(3) 0.3225(2) 0.3084(2) 0.0297(7) Uani 1 1 d . . . . .
H16 H 0.552190 0.254681 0.297057 0.036 Uiso 1 1 calc R U . . .
C41 C 0.6853(2) 1.0010(2) 0.6297(2) 0.0262(7) Uani 1 1 d . . . . .
H41 H 0.699054 1.034205 0.684984 0.031 Uiso 1 1 calc R U . . .
C28 C 0.9426(2) 0.6200(2) 0.5738(2) 0.0259(6) Uani 1 1 d . . . . .
H28 H 0.985700 0.617497 0.623327 0.031 Uiso 1 1 calc R U . . .
C27 C 0.8220(2) 0.5881(2) 0.5960(2) 0.0247(6) Uani 1 1 d . . . . .
H27 H 0.783542 0.562144 0.659611 0.030 Uiso 1 1 calc R U . . .
C20 C 0.6268(3) 1.0366(2) 0.1025(2) 0.0303(7) Uani 1 1 d . . . . .
H20 H 0.562883 1.042158 0.160964 0.036 Uiso 1 1 calc R U . . .
C9 C 0.5979(3) 0.6106(2) 0.0003(2) 0.0342(7) Uani 1 1 d . . . . .
H9 H 0.514165 0.603359 0.001070 0.041 Uiso 1 1 calc R U . . .
C8 C 0.6881(3) 0.5724(2) -0.0751(2) 0.0329(7) Uani 1 1 d . . . . .
H8 H 0.668095 0.537370 -0.126975 0.040 Uiso 1 1 calc R U . . .
C34 C 1.0104(3) 1.1065(2) 0.3346(2) 0.0296(7) Uani 1 1 d . . . . .
H34 H 1.060015 1.147604 0.363091 0.035 Uiso 1 1 calc R U . . .
C3 C 1.1763(3) 0.6377(2) -0.0652(2) 0.0321(7) Uani 1 1 d . . . . .
H3 H 1.245196 0.618236 -0.117087 0.039 Uiso 1 1 calc R U . . .
C35 C 0.9443(3) 1.1548(2) 0.2739(2) 0.0315(7) Uani 1 1 d . . . . .
H35 H 0.949825 1.229215 0.260115 0.038 Uiso 1 1 calc R U . . .
C2 C 1.1923(2) 0.6841(2) 0.0161(2) 0.0339(7) Uani 1 1 d . . . . .
H2 H 1.272691 0.697915 0.020432 0.041 Uiso 1 1 calc R U . . .
C21 C 0.6124(3) 1.0887(2) 0.0176(2) 0.0387(8) Uani 1 1 d . . . . .
H21 H 0.538526 1.128961 0.018042 0.046 Uiso 1 1 calc R U . . .
C22 C 0.7056(3) 1.0817(3) -0.0673(2) 0.0394(8) Uani 1 1 d . . . . .
H22 H 0.695360 1.116153 -0.125540 0.047 Uiso 1 1 calc R U . . .
B1 B 0.2987(3) 0.7069(3) 0.2823(2) 0.0228(7) Uani 1 1 d . . . . .
C23 C 0.8139(3) 1.0246(3) -0.0675(2) 0.0403(8) Uani 1 1 d . . . . .
H23 H 0.879205 1.022077 -0.125213 0.048 Uiso 1 1 calc R U . . .
O1 O 0.6512(3) 0.7601(2) 0.7957(2) 0.0778(10) Uani 1 1 d . . . . .
H1A H 0.654854 0.788079 0.740461 0.117 Uiso 1 1 calc R U . . .
C42 C 0.7082(4) 0.8238(3) 0.8477(3) 0.0551(10) Uani 1 1 d . . . . .
H42A H 0.796896 0.807154 0.829444 0.083 Uiso 1 1 calc R U . . .
H42B H 0.675452 0.810181 0.917825 0.083 Uiso 1 1 calc R U . . .
H42C H 0.692240 0.899042 0.832407 0.083 Uiso 1 1 calc R U . . .

loop_
_atom_site_aniso_label
_atom_site_aniso_U_11
_atom_site_aniso_U_22
_atom_site_aniso_U_33
_atom_site_aniso_U_23
_atom_site_aniso_U_13
_atom_site_aniso_U_12
Cu1 0.01653(17) 0.01765(18) 0.01478(18) -0.00214(14) -0.00248(13) -0.00056(13)
P1 0.0147(3) 0.0156(3) 0.0156(4) -0.0011(3) -0.0029(3) -0.0007(3)
P2 0.0180(3) 0.0161(3) 0.0174(4) 0.0003(3) -0.0045(3) -0.0006(3)
F2 0.0193(8) 0.0411(10) 0.0338(10) 0.0043(8) -0.0050(7) -0.0050(7)
F1 0.0296(9) 0.0403(10) 0.0297(10) 0.0057(8) -0.0092(7) -0.0001(8)
F4 0.0194(8) 0.0404(10) 0.0391(10) 0.0034(8) -0.0082(7) 0.0044(7)
F3 0.0686(13) 0.0328(10) 0.0548(13) -0.0202(9) -0.0295(11) -0.0003(9)
N4 0.0180(11) 0.0158(11) 0.0184(12) -0.0006(10) -0.0023(9) -0.0007(9)
N2 0.0199(11) 0.0148(11) 0.0170(11) -0.0030(10) -0.0033(9) -0.0010(9)
N3 0.0187(11) 0.0195(11) 0.0178(12) 0.0002(10) -0.0054(9) -0.0008(9)
N1 0.0338(13) 0.0271(13) 0.0266(14) -0.0053(12) -0.0121(11) 0.0002(11)
C31 0.0155(12) 0.0172(13) 0.0205(14) -0.0026(12) -0.0033(11) 0.0002(11)
C13 0.0168(12) 0.0163(13) 0.0137(13) -0.0041(11) 0.0025(10) -0.0012(11)
C11 0.0267(14) 0.0140(13) 0.0161(14) 0.0007(11) -0.0060(11) 0.0014(11)
C32 0.0216(13) 0.0193(14) 0.0227(15) 0.0025(12) -0.0039(12) -0.0031(12)
C25 0.0185(13) 0.0149(13) 0.0208(14) -0.0026(11) -0.0073(11) 0.0013(11)
C44 0.0161(12) 0.0166(13) 0.0217(15) 0.0013(12) -0.0058(11) -0.0012(11)
C38 0.0097(11) 0.0204(13) 0.0200(14) -0.0032(12) -0.0003(10) 0.0006(11)
C12 0.0249(14) 0.0099(12) 0.0187(14) 0.0043(11) -0.0018(11) 0.0008(11)
C30 0.0196(13) 0.0153(13) 0.0194(14) 0.0020(12) -0.0024(11) 0.0001(11)
C43 0.0140(12) 0.0169(13) 0.0156(13) -0.0012(11) 0.0000(10) -0.0035(11)
C7 0.0435(17) 0.0189(14) 0.0162(15) 0.0007(12) -0.0109(13) 0.0028(13)
C14 0.0219(13) 0.0225(14) 0.0232(15) -0.0021(13) -0.0024(12) 0.0000(12)
C18 0.0196(13) 0.0199(14) 0.0228(15) -0.0013(12) -0.0026(11) 0.0001(12)
C4 0.0310(15) 0.0143(13) 0.0218(15) 0.0047(12) 0.0027(12) 0.0047(12)
C26 0.0176(13) 0.0260(15) 0.0210(15) -0.0003(13) -0.0040(11) -0.0012(12)
C36 0.0225(14) 0.0222(14) 0.0318(17) -0.0007(13) -0.0096(12) 0.0006(12)
C5 0.052(2) 0.0189(14) 0.0144(15) 0.0018(13) 0.0071(14) 0.0099(14)
C37 0.0272(15) 0.0204(14) 0.0239(16) -0.0057(13) -0.0064(12) -0.0006(12)
C19 0.0249(14) 0.0198(14) 0.0227(15) -0.0013(12) -0.0107(12) -0.0041(12)
C1 0.0192(14) 0.0223(14) 0.0348(17) 0.0007(13) -0.0043(12) -0.0030(12)
C17 0.0208(14) 0.0322(16) 0.0286(17) -0.0092(14) -0.0029(12) -0.0090(13)
C6 0.054(2) 0.0215(15) 0.0185(15) -0.0024(13) -0.0129(14) 0.0064(14)
C33 0.0190(13) 0.0340(16) 0.0274(16) -0.0001(14) -0.0100(12) -0.0015(13)
C10 0.0242(14) 0.0283(16) 0.0289(16) -0.0015(14) -0.0094(13) -0.0022(13)
C29 0.0211(13) 0.0203(14) 0.0305(17) 0.0011(13) -0.0103(12) -0.0041(12)
C39 0.0220(13) 0.0195(14) 0.0223(15) -0.0029(12) -0.0010(12) -0.0004(12)
C15 0.0319(15) 0.0183(14) 0.0309(17) 0.0009(13) -0.0001(13) -0.0001(13)
C24 0.0379(17) 0.0322(16) 0.0241(17) 0.0079(14) -0.0037(14) -0.0001(14)
C40 0.0203(14) 0.0221(14) 0.0301(17) -0.0098(14) -0.0005(12) -0.0008(12)
C16 0.0301(16) 0.0203(15) 0.0325(17) -0.0062(14) 0.0053(13) -0.0083(13)
C41 0.0218(14) 0.0310(16) 0.0276(17) -0.0121(14) -0.0086(12) 0.0011(13)
C28 0.0261(14) 0.0264(15) 0.0295(17) -0.0007(13) -0.0152(13) 0.0000(12)
C27 0.0291(15) 0.0274(15) 0.0169(14) 0.0049(13) -0.0055(12) 0.0011(13)
C20 0.0290(15) 0.0308(16) 0.0325(17) 0.0081(14) -0.0110(13) -0.0054(13)
C9 0.0355(17) 0.0332(17) 0.0412(19) -0.0026(16) -0.0220(15) -0.0051(14)
C8 0.0476(19) 0.0256(16) 0.0349(18) -0.0079(14) -0.0277(16) 0.0036(14)
C34 0.0279(15) 0.0265(15) 0.0374(18) -0.0068(14) -0.0125(14) -0.0046(13)
C3 0.0267(15) 0.0234(15) 0.0348(18) 0.0055(14) 0.0106(13) 0.0057(13)
C35 0.0331(16) 0.0180(14) 0.045(2) -0.0005(14) -0.0117(15) -0.0053(13)
C2 0.0178(14) 0.0284(16) 0.052(2) 0.0045(16) -0.0028(14) -0.0019(13)
C21 0.0420(18) 0.0325(17) 0.049(2) 0.0133(17) -0.0264(17) -0.0055(15)
C22 0.059(2) 0.0345(18) 0.0314(19) 0.0131(16) -0.0236(17) -0.0153(17)
B1 0.0221(15) 0.0234(16) 0.0246(18) -0.0030(15) -0.0087(14) -0.0011(14)
C23 0.054(2) 0.0395(19) 0.0262(18) 0.0087(16) -0.0072(16) -0.0089(17)
O1 0.138(3) 0.0566(17) 0.061(2) 0.0160(15) -0.060(2) -0.0403(19)
C42 0.073(3) 0.048(2) 0.053(2) 0.004(2) -0.029(2) -0.017(2)

loop_
_atom_type_symbol
_atom_type_description
_atom_type_scat_dispersion_real
_atom_type_scat_dispersion_imag
_atom_type_scat_source
C C 0.0033 0.0016 'International Tables Vol C Tables 4.2.6.8 and 6.1.1.4'
H H 0.0000 0.0000 'International Tables Vol C Tables 4.2.6.8 and 6.1.1.4'
B B 0.0013 0.0007 'International Tables Vol C Tables 4.2.6.8 and 6.1.1.4'
Cu Cu 0.3201 1.2651 'International Tables Vol C Tables 4.2.6.8 and 6.1.1.4'
F F 0.0171 0.0103 'International Tables Vol C Tables 4.2.6.8 and 6.1.1.4'
N N 0.0061 0.0033 'International Tables Vol C Tables 4.2.6.8 and 6.1.1.4'
O O 0.0106 0.0060 'International Tables Vol C Tables 4.2.6.8 and 6.1.1.4'
P P 0.1023 0.0942 'International Tables Vol C Tables 4.2.6.8 and 6.1.1.4'

loop_
_geom_angle_atom_site_label_1
_geom_angle_atom_site_label_2
_geom_angle_atom_site_label_3
_geom_angle
_geom_angle_site_symmetry_1
_geom_angle_site_symmetry_3
_geom_angle_publ_flag
P1 Cu1 P2 106.07(3) . . ?
N4 Cu1 P1 130.79(6) . . ?
N4 Cu1 P2 113.59(6) . . ?
N4 Cu1 N3 81.27(8) . . ?
N3 Cu1 P1 112.35(6) . . ?
N3 Cu1 P2 109.05(6) . . ?
C13 P1 Cu1 117.22(8) . . ?
C13 P1 C43 102.92(10) . . ?
C25 P1 Cu1 122.02(8) . . ?
C25 P1 C13 103.14(12) . . ?
C25 P1 C43 103.77(11) . . ?
C43 P1 Cu1 105.47(8) . . ?
C31 P2 Cu1 118.34(9) . . ?
C31 P2 C44 104.33(11) . . ?
C44 P2 Cu1 105.76(8) . . ?
C19 P2 Cu1 117.69(9) . . ?
C19 P2 C31 104.41(11) . . ?
C19 P2 C44 104.77(12) . . ?
C12 N4 Cu1 112.15(15) . . ?
C1 N4 Cu1 130.46(18) . . ?
C1 N4 C12 117.4(2) . . ?
C44 N2 C43 116.45(19) . . ?
C38 N2 C44 120.9(2) . . ?
C38 N2 C43 122.3(2) . . ?
C11 N3 Cu1 111.98(16) . . ?
C10 N3 Cu1 130.44(19) . . ?
C10 N3 C11 117.5(2) . . ?
C37 N1 C41 117.6(2) . . ?
C32 C31 P2 117.67(19) . . ?
C32 C31 C36 118.8(2) . . ?
C36 C31 P2 123.5(2) . . ?
C14 C13 P1 122.00(18) . . ?
C14 C13 C18 118.5(2) . . ?
C18 C13 P1 118.9(2) . . ?
N3 C11 C12 117.2(2) . . ?
N3 C11 C7 123.4(2) . . ?
C7 C11 C12 119.4(2) . . ?
C31 C32 H32 119.5 . . ?
C33 C32 C31 121.0(2) . . ?
C33 C32 H32 119.5 . . ?
C30 C25 P1 119.50(19) . . ?
C30 C25 C26 119.0(2) . . ?
C26 C25 P1 121.47(18) . . ?
P2 C44 H44A 109.5 . . ?
P2 C44 H44B 109.5 . . ?
N2 C44 P2 110.76(16) . . ?
N2 C44 H44A 109.5 . . ?
N2 C44 H44B 109.5 . . ?
H44A C44 H44B 108.1 . . ?
N2 C38 C37 121.8(2) . . ?
N2 C38 C39 122.7(2) . . ?
C37 C38 C39 115.5(2) . . ?
N4 C12 C11 117.2(2) . . ?
N4 C12 C4 123.4(2) . . ?
C4 C12 C11 119.4(2) . . ?
C25 C30 H30 119.9 . . ?
C29 C30 C25 120.2(2) . . ?
C29 C30 H30 119.9 . . ?
P1 C43 H43A 108.9 . . ?
P1 C43 H43B 108.9 . . ?
N2 C43 P1 113.25(15) . . ?
N2 C43 H43A 108.9 . . ?
N2 C43 H43B 108.9 . . ?
H43A C43 H43B 107.7 . . ?
C11 C7 C6 119.5(3) . . ?
C8 C7 C11 116.7(3) . . ?
C8 C7 C6 123.7(3) . . ?
C13 C14 H14 119.5 . . ?
C13 C14 C15 121.0(2) . . ?
C15 C14 H14 119.5 . . ?
C13 C18 H18 120.0 . . ?
C17 C18 C13 120.1(3) . . ?
C17 C18 H18 120.0 . . ?
C12 C4 C5 119.2(2) . . ?
C3 C4 C12 117.2(3) . . ?
C3 C4 C5 123.6(3) . . ?
C25 C26 H26 119.6 . . ?
C27 C26 C25 120.7(2) . . ?
C27 C26 H26 119.6 . . ?
C31 C36 H36 120.2 . . ?
C35 C36 C31 119.7(3) . . ?
C35 C36 H36 120.2 . . ?
C4 C5 H5 119.4 . . ?
C6 C5 C4 121.2(3) . . ?
C6 C5 H5 119.4 . . ?
N1 C37 C38 125.3(2) . . ?
N1 C37 H37 117.4 . . ?
C38 C37 H37 117.4 . . ?
C24 C19 P2 116.4(2) . . ?
C20 C19 P2 124.7(2) . . ?
C20 C19 C24 119.0(3) . . ?
N4 C1 H1 118.8 . . ?
N4 C1 C2 122.5(3) . . ?
C2 C1 H1 118.8 . . ?
C18 C17 H17 119.7 . . ?
C16 C17 C18 120.5(3) . . ?
C16 C17 H17 119.7 . . ?
C7 C6 H6 119.4 . . ?
C5 C6 C7 121.2(3) . . ?
C5 C6 H6 119.4 . . ?
C32 C33 H33 120.0 . . ?
C32 C33 C34 119.9(3) . . ?
C34 C33 H33 120.0 . . ?
N3 C10 H10 118.6 . . ?
N3 C10 C9 122.9(3) . . ?
C9 C10 H10 118.6 . . ?
C30 C29 H29 120.0 . . ?
C28 C29 C30 120.1(2) . . ?
C28 C29 H29 120.0 . . ?
C38 C39 H39 120.1 . . ?
C40 C39 C38 119.9(3) . . ?
C40 C39 H39 120.1 . . ?
C14 C15 H15 120.1 . . ?
C16 C15 C14 119.8(3) . . ?
C16 C15 H15 120.1 . . ?
C19 C24 H24 119.7 . . ?
C23 C24 C19 120.6(3) . . ?
C23 C24 H24 119.7 . . ?
C39 C40 H40 120.1 . . ?
C41 C40 C39 119.7(2) . . ?
C41 C40 H40 120.1 . . ?
C17 C16 H16 120.0 . . ?
C15 C16 C17 120.1(2) . . ?
C15 C16 H16 120.0 . . ?
N1 C41 C40 122.1(2) . . ?
N1 C41 H41 119.0 . . ?
C40 C41 H41 119.0 . . ?
C29 C28 H28 119.6 . . ?
C29 C28 C27 120.9(2) . . ?
C27 C28 H28 119.6 . . ?
C26 C27 C28 119.1(2) . . ?
C26 C27 H27 120.4 . . ?
C28 C27 H27 120.4 . . ?
C19 C20 H20 119.8 . . ?
C19 C20 C21 120.4(3) . . ?
C21 C20 H20 119.8 . . ?
C10 C9 H9 120.1 . . ?
C8 C9 C10 119.9(3) . . ?
C8 C9 H9 120.1 . . ?
C7 C8 H8 120.2 . . ?
C9 C8 C7 119.6(3) . . ?
C9 C8 H8 120.2 . . ?
C33 C34 H34 120.2 . . ?
C35 C34 C33 119.6(2) . . ?
C35 C34 H34 120.2 . . ?
C4 C3 H3 120.4 . . ?
C2 C3 C4 119.2(3) . . ?
C2 C3 H3 120.4 . . ?
C36 C35 H35 119.5 . . ?
C34 C35 C36 121.0(3) . . ?
C34 C35 H35 119.5 . . ?
C1 C2 H2 119.8 . . ?
C3 C2 C1 120.4(3) . . ?
C3 C2 H2 119.8 . . ?
C20 C21 H21 120.1 . . ?
C22 C21 C20 119.9(3) . . ?
C22 C21 H21 120.1 . . ?
C21 C22 H22 120.0 . . ?
C21 C22 C23 120.0(3) . . ?
C23 C22 H22 120.0 . . ?
F1 B1 F2 108.2(2) . . ?
F1 B1 F4 110.3(2) . . ?
F4 B1 F2 108.4(2) . . ?
F3 B1 F2 109.2(2) . . ?
F3 B1 F1 110.4(2) . . ?
F3 B1 F4 110.2(2) . . ?
C24 C23 C22 120.0(3) . . ?
C24 C23 H23 120.0 . . ?
C22 C23 H23 120.0 . . ?
C42 O1 H1A 109.5 . . ?
O1 C42 H42A 109.5 . . ?
O1 C42 H42B 109.5 . . ?
O1 C42 H42C 109.5 . . ?
H42A C42 H42B 109.5 . . ?
H42A C42 H42C 109.5 . . ?
H42B C42 H42C 109.5 . . ?

loop_
_geom_bond_atom_site_label_1
_geom_bond_atom_site_label_2
_geom_bond_distance
_geom_bond_site_symmetry_2
_geom_bond_publ_flag
Cu1 P1 2.2429(7) . ?
Cu1 P2 2.2431(7) . ?
Cu1 N4 2.048(2) . ?
Cu1 N3 2.071(2) . ?
P1 C13 1.841(2) . ?
P1 C25 1.823(3) . ?
P1 C43 1.880(2) . ?
P2 C31 1.822(2) . ?
P2 C44 1.858(2) . ?
P2 C19 1.820(3) . ?
F2 B1 1.404(3) . ?
F1 B1 1.387(4) . ?
F4 B1 1.392(3) . ?
F3 B1 1.377(3) . ?
N4 C12 1.367(3) . ?
N4 C1 1.336(3) . ?
N2 C44 1.457(3) . ?
N2 C38 1.388(3) . ?
N2 C43 1.461(3) . ?
N3 C11 1.349(3) . ?
N3 C10 1.338(3) . ?
N1 C37 1.334(3) . ?
N1 C41 1.348(3) . ?
C31 C32 1.393(4) . ?
C31 C36 1.403(4) . ?
C13 C14 1.388(4) . ?
C13 C18 1.403(3) . ?
C11 C12 1.441(3) . ?
C11 C7 1.414(4) . ?
C32 H32 0.9500 . ?
C32 C33 1.383(3) . ?
C25 C30 1.397(3) . ?
C25 C26 1.401(4) . ?
C44 H44A 0.9900 . ?
C44 H44B 0.9900 . ?
C38 C37 1.396(4) . ?
C38 C39 1.403(3) . ?
C12 C4 1.407(4) . ?
C30 H30 0.9500 . ?
C30 C29 1.384(3) . ?
C43 H43A 0.9900 . ?
C43 H43B 0.9900 . ?
C7 C6 1.417(4) . ?
C7 C8 1.414(4) . ?
C14 H14 0.9500 . ?
C14 C15 1.394(4) . ?
C18 H18 0.9500 . ?
C18 C17 1.390(4) . ?
C4 C5 1.432(4) . ?
C4 C3 1.407(4) . ?
C26 H26 0.9500 . ?
C26 C27 1.384(4) . ?
C36 H36 0.9500 . ?
C36 C35 1.383(4) . ?
C5 H5 0.9500 . ?
C5 C6 1.353(4) . ?
C37 H37 0.9500 . ?
C19 C24 1.391(4) . ?
C19 C20 1.386(4) . ?
C1 H1 0.9500 . ?
C1 C2 1.396(4) . ?
C17 H17 0.9500 . ?
C17 C16 1.380(4) . ?
C6 H6 0.9500 . ?
C33 H33 0.9500 . ?
C33 C34 1.387(4) . ?
C10 H10 0.9500 . ?
C10 C9 1.395(4) . ?
C29 H29 0.9500 . ?
C29 C28 1.378(4) . ?
C39 H39 0.9500 . ?
C39 C40 1.385(4) . ?
C15 H15 0.9500 . ?
C15 C16 1.377(4) . ?
C24 H24 0.9500 . ?
C24 C23 1.382(4) . ?
C40 H40 0.9500 . ?
C40 C41 1.373(4) . ?
C16 H16 0.9500 . ?
C41 H41 0.9500 . ?
C28 H28 0.9500 . ?
C28 C27 1.391(4) . ?
C27 H27 0.9500 . ?
C20 H20 0.9500 . ?
C20 C21 1.392(4) . ?
C9 H9 0.9500 . ?
C9 C8 1.353(4) . ?
C8 H8 0.9500 . ?
C34 H34 0.9500 . ?
C34 C35 1.383(4) . ?
C3 H3 0.9500 . ?
C3 C2 1.364(4) . ?
C35 H35 0.9500 . ?
C2 H2 0.9500 . ?
C21 H21 0.9500 . ?
C21 C22 1.381(5) . ?
C22 H22 0.9500 . ?
C22 C23 1.383(5) . ?
C23 H23 0.9500 . ?
O1 H1A 0.8400 . ?
O1 C42 1.390(4) . ?
C42 H42A 0.9800 . ?
C42 H42B 0.9800 . ?
C42 H42C 0.9800 . ?

loop_
_geom_torsion_atom_site_label_1
_geom_torsion_atom_site_label_2
_geom_torsion_atom_site_label_3
_geom_torsion_atom_site_label_4
_geom_torsion
_geom_torsion_site_symmetry_1
_geom_torsion_site_symmetry_2
_geom_torsion_site_symmetry_3
_geom_torsion_site_symmetry_4
_geom_torsion_publ_flag
Cu1 P1 C13 C14 113.7(2) . . . . ?
Cu1 P1 C13 C18 -57.9(2) . . . . ?
Cu1 P1 C25 C30 -4.1(2) . . . . ?
Cu1 P1 C25 C26 173.72(17) . . . . ?
Cu1 P1 C43 N2 -47.85(18) . . . . ?
Cu1 P2 C31 C32 -26.9(2) . . . . ?
Cu1 P2 C31 C36 155.35(19) . . . . ?
Cu1 P2 C44 N2 53.41(17) . . . . ?
Cu1 P2 C19 C24 -55.2(2) . . . . ?
Cu1 P2 C19 C20 124.6(2) . . . . ?
Cu1 N4 C12 C11 0.7(3) . . . . ?
Cu1 N4 C12 C4 -178.5(2) . . . . ?
Cu1 N4 C1 C2 -179.9(2) . . . . ?
Cu1 N3 C11 C12 -5.2(3) . . . . ?
Cu1 N3 C11 C7 175.15(19) . . . . ?
Cu1 N3 C10 C9 -173.7(2) . . . . ?
P1 C13 C14 C15 -170.3(2) . . . . ?
P1 C13 C18 C17 170.6(2) . . . . ?
P1 C25 C30 C29 175.3(2) . . . . ?
P1 C25 C26 C27 -175.6(2) . . . . ?
P2 C31 C32 C33 -176.1(2) . . . . ?
P2 C31 C36 C35 176.9(2) . . . . ?
P2 C19 C24 C23 -179.9(2) . . . . ?
P2 C19 C20 C21 -178.7(2) . . . . ?
N4 C12 C4 C5 176.4(2) . . . . ?
N4 C12 C4 C3 -1.9(4) . . . . ?
N4 C1 C2 C3 -1.3(4) . . . . ?
N2 C38 C37 N1 -178.4(2) . . . . ?
N2 C38 C39 C40 179.3(2) . . . . ?
N3 C11 C12 N4 3.2(3) . . . . ?
N3 C11 C12 C4 -177.6(2) . . . . ?
N3 C11 C7 C6 180.0(2) . . . . ?
N3 C11 C7 C8 -0.1(4) . . . . ?
N3 C10 C9 C8 -1.6(4) . . . . ?
C31 P2 C44 N2 -72.13(18) . . . . ?
C31 P2 C19 C24 78.3(2) . . . . ?
C31 P2 C19 C20 -101.9(2) . . . . ?
C31 C32 C33 C34 -1.4(4) . . . . ?
C31 C36 C35 C34 -0.5(4) . . . . ?
C13 P1 C25 C30 130.3(2) . . . . ?
C13 P1 C25 C26 -51.8(2) . . . . ?
C13 P1 C43 N2 -171.25(17) . . . . ?
C13 C14 C15 C16 0.3(4) . . . . ?
C13 C18 C17 C16 -0.5(4) . . . . ?
C11 N3 C10 C9 3.2(4) . . . . ?
C11 C12 C4 C5 -2.7(4) . . . . ?
C11 C12 C4 C3 179.0(2) . . . . ?
C11 C7 C6 C5 -2.1(4) . . . . ?
C11 C7 C8 C9 1.7(4) . . . . ?
C32 C31 C36 C35 -0.9(4) . . . . ?
C32 C33 C34 C35 0.0(4) . . . . ?
C25 P1 C13 C14 -23.4(2) . . . . ?
C25 P1 C13 C18 165.1(2) . . . . ?
C25 P1 C43 N2 81.51(19) . . . . ?
C25 C30 C29 C28 0.8(4) . . . . ?
C25 C26 C27 C28 -0.1(4) . . . . ?
C44 P2 C31 C32 90.2(2) . . . . ?
C44 P2 C31 C36 -87.5(2) . . . . ?
C44 P2 C19 C24 -172.3(2) . . . . ?
C44 P2 C19 C20 7.5(2) . . . . ?
C44 N2 C38 C37 177.9(2) . . . . ?
C44 N2 C38 C39 -2.5(3) . . . . ?
C44 N2 C43 P1 85.7(2) . . . . ?
C38 N2 C44 P2 97.2(2) . . . . ?
C38 N2 C43 P1 -100.2(2) . . . . ?
C38 C39 C40 C41 0.2(4) . . . . ?
C12 N4 C1 C2 0.2(4) . . . . ?
C12 C11 C7 C6 0.4(4) . . . . ?
C12 C11 C7 C8 -179.7(2) . . . . ?
C12 C4 C5 C6 1.1(4) . . . . ?
C12 C4 C3 C2 0.7(4) . . . . ?
C30 C25 C26 C27 2.2(4) . . . . ?
C30 C29 C28 C27 1.3(4) . . . . ?
C43 P1 C13 C14 -131.1(2) . . . . ?
C43 P1 C13 C18 57.3(2) . . . . ?
C43 P1 C25 C30 -122.6(2) . . . . ?
C43 P1 C25 C26 55.2(2) . . . . ?
C43 N2 C44 P2 -88.7(2) . . . . ?
C43 N2 C38 C37 4.1(4) . . . . ?
C43 N2 C38 C39 -176.3(2) . . . . ?
C7 C11 C12 N4 -177.2(2) . . . . ?
C7 C11 C12 C4 2.0(4) . . . . ?
C14 C13 C18 C17 -1.2(4) . . . . ?
C14 C15 C16 C17 -2.0(4) . . . . ?
C18 C13 C14 C15 1.3(4) . . . . ?
C18 C17 C16 C15 2.1(4) . . . . ?
C4 C5 C6 C7 1.4(4) . . . . ?
C4 C3 C2 C1 0.8(4) . . . . ?
C26 C25 C30 C29 -2.6(4) . . . . ?
C36 C31 C32 C33 1.8(4) . . . . ?
C5 C4 C3 C2 -177.5(3) . . . . ?
C37 N1 C41 C40 0.6(4) . . . . ?
C37 C38 C39 C40 -1.1(4) . . . . ?
C19 P2 C31 C32 -160.0(2) . . . . ?
C19 P2 C31 C36 22.2(3) . . . . ?
C19 P2 C44 N2 178.42(16) . . . . ?
C19 C24 C23 C22 -2.0(4) . . . . ?
C19 C20 C21 C22 -0.7(4) . . . . ?
C1 N4 C12 C11 -179.4(2) . . . . ?
C1 N4 C12 C4 1.4(4) . . . . ?
C6 C7 C8 C9 -178.4(3) . . . . ?
C33 C34 C35 C36 0.9(4) . . . . ?
C10 N3 C11 C12 177.3(2) . . . . ?
C10 N3 C11 C7 -2.3(4) . . . . ?
C10 C9 C8 C7 -0.9(4) . . . . ?
C29 C28 C27 C26 -1.7(4) . . . . ?
C39 C38 C37 N1 1.9(4) . . . . ?
C39 C40 C41 N1 0.1(4) . . . . ?
C24 C19 C20 C21 1.1(4) . . . . ?
C41 N1 C37 C38 -1.6(4) . . . . ?
C20 C19 C24 C23 0.2(4) . . . . ?
C20 C21 C22 C23 -1.1(4) . . . . ?
C8 C7 C6 C5 178.0(3) . . . . ?
C3 C4 C5 C6 179.3(3) . . . . ?
C21 C22 C23 C24 2.4(5) . . . . ?
